data_4033880
loop_
_publ_author_name
'Galenko, Ekaterina E.'
'Linnik, Stanislav A.'
'Khoroshilova, Olesya V.'
'Novikov, Mikhail S.'
'Khlebnikov, Alexander F.'

_publ_section_title
;
 Isoxazole Strategy for the Synthesis of \a-Aminopyrrole Derivatives.
;
_journal_issue 17
_journal_name_full 'The Journal of organic chemistry'
_journal_page_first 11275
_journal_page_last 11285
_journal_paper_doi 10.1021/acs.joc.9b01634
_journal_volume 84
_journal_year 2019
_chemical_formula_moiety 'C20 H17 N3 O4'
_chemical_formula_sum 'C20 H17 N3 O4'
_chemical_formula_weight 363.36
_space_group_crystal_system monoclinic
_space_group_IT_number 14
_space_group_name_Hall '-P 2yn'
_space_group_name_H-M_alt 'P 1 21/n 1'
_atom_sites_solution_hydrogens geom
_atom_sites_solution_primary dual
_audit_creation_date 2019-05-17
_audit_creation_method
;
Olex2 1.2
(compiled 2018.05.29 svn.r3508 for OlexSys, GUI svn.r5506)
;
_cell_angle_alpha 90
_cell_angle_beta 99.1900(10)
_cell_angle_gamma 90
_cell_formula_units_Z 4
_cell_length_a 17.8922(2)
_cell_length_b 4.84960(10)
_cell_length_c 19.7030(3)
_cell_measurement_reflns_used 16111
_cell_measurement_temperature 100(2)
_cell_measurement_theta_max 73.7500
_cell_measurement_theta_min 3.0850
_cell_volume 1687.69(5)
_computing_cell_refinement 'CrysAlisPro 1.171.39.46e (Rigaku OD, 2018)'
_computing_data_collection 'CrysAlisPro 1.171.39.46e (Rigaku OD, 2018)'
_computing_data_reduction 'CrysAlisPro 1.171.39.46e (Rigaku OD, 2018)'
_computing_molecular_graphics 'Olex2 (Dolomanov et al., 2009)'
_computing_publication_material 'Olex2 (Dolomanov et al., 2009)'
_computing_structure_refinement 'ShelXL (Sheldrick, 2015)'
_computing_structure_solution 'ShelXT (Sheldrick, 2015)'
_diffrn_ambient_environment N~2~
_diffrn_ambient_temperature 100(2)
_diffrn_detector 'CCD plate'
_diffrn_detector_type HyPix3000
_diffrn_measured_fraction_theta_full 1.000
_diffrn_measured_fraction_theta_max 0.998
_diffrn_measurement_details
;
List of Runs (angles in degrees, time in seconds):

  # Type    Start    End  Width  t~exp~   \w     \q     \k     \f   Frames
--------------------------------------------------------------------------
  1  \w   -110.00 -31.00   0.50    0.50    --  -38.82 -25.00-129.00  158
  2  \w    -37.00   7.00   0.50    0.50    --  -38.82  25.00  34.00   88
  3  \w      0.00  45.00   0.50    0.50    --   38.82 -25.00-129.00   90
  4  \w     41.00  78.00   0.50    0.50    --   38.82  25.00  34.00   74
  5  \w     37.00 123.00   0.50    2.00    --  107.00 -25.00-129.00  172
  6  \w    106.00 132.00   0.50    2.00    --  107.00  25.00  34.00   52
  7  \w    -15.00  11.00   0.50    0.50    --   38.82 -54.00 120.00   52
  8  \w     75.00 105.00   0.50    0.50    --   38.82  77.00-180.00   60
  9  \w     -1.00  61.00   0.50    0.50    --   38.82 -77.00  90.00  124
 10  \w    -26.00  55.00   0.50    0.50    --   38.82 -43.00-180.00  162
 11  \w     20.00  45.00   0.50    0.50    --   38.82  77.00-180.00   50
 12  \w     16.00  58.00   0.50    0.50    --   38.82 -54.00 120.00   84
 13  \w     19.00  59.00   0.50    0.50    --   38.82 -54.00-120.00   80
 14  \w    -17.00  35.00   0.50    0.50    --   38.82 -21.00 -30.00  104
 15  \w     77.00 105.00   0.50    0.50    --   38.82  43.00 150.00   56
 16  \w     29.00  57.00   0.50    0.50    --   38.82  43.00 150.00   56
 17  \w     52.00  77.00   0.50    0.50    --   38.82  32.00-120.00   50
 18  \w     80.00 106.00   0.50    2.00    --  107.00-111.00 120.00   52
 19  \w     54.00  89.00   0.50    2.00    --  107.00 -30.00 -60.00   70
 20  \w    108.00 153.00   0.50    2.00    --  107.00  22.00  60.00   90
 21  \w     51.00 106.00   0.50    2.00    --  107.00-111.00 -60.00  110
 22  \w    114.00 156.00   0.50    2.00    --  107.00  30.00 -90.00   84
 23  \w     46.00  72.00   0.50    2.00    --  107.00 -53.00-150.00   52
 24  \w     76.00 119.00   0.50    2.00    --  107.00 -30.00 150.00   86
 25  \w     42.00 105.00   0.50    2.00    --  107.00 -61.00 -90.00  126
 26  \w     95.00 120.00   0.50    2.00    --  107.00 -77.00-150.00   50
 27  \w     48.00  88.00   0.50    2.00    --  107.00 -77.00-150.00   80
 28  \w    102.00 127.00   0.50    2.00    --  107.00 -53.00-150.00   50
 29  \w     38.00  63.00   0.50    2.00    --  107.00 -30.00 150.00   50
 30  \w     40.00  67.00   0.50    2.00    --  107.00-111.00-180.00   54
 31  \w     41.00 132.00   0.50    2.00    --  107.00 -69.00   0.00  182
 32  \w     96.00 121.00   0.50    2.00    --  107.00 -30.00 -60.00   50
 33  \w     42.00 107.00   0.50    2.00    --  107.00 -93.00   0.00  130
 34  \w     46.00  76.00   0.50    2.00    --  107.00 -37.00   0.00   60
 35  \w     59.00 102.00   0.50    0.50    --   38.82  11.00 150.00   86
 36  \w    -12.00  14.00   0.50    0.50    --  -38.82  32.00-180.00   52
 37  \w    -61.00 -12.00   0.50    0.50    --  -38.82 -77.00-180.00   98
 38  \w     14.00  77.00   0.50    0.50    --   38.82  77.00-180.00  126
 39  \w     21.00  46.00   0.50    0.50    --   38.82  54.00-120.00   50
 40  \w     23.00  64.00   0.50    0.50    --   38.82  65.00 150.00   82
 41  \w     30.00  57.00   0.50    0.50    --   38.82  43.00 120.00   54
 42  \w     13.00  69.00   0.50    0.50    --   38.82  77.00 150.00  112
 43  \w     13.00  54.00   0.50    0.50    --   38.82  77.00 120.00   82
 44  \w     87.00 114.00   0.50    2.00    --  107.00  53.00-150.00   54
 45  \w     88.00 114.00   0.50    2.00    --  107.00  53.00 120.00   52
 46  \w    130.00 156.00   0.50    2.00    --  107.00  61.00-180.00   52
 47  \w     80.00 150.00   0.50    2.00    --  107.00  77.00  60.00  140
 48  \w     80.00 106.00   0.50    2.00    --  107.00  77.00 120.00   52
 49  \w    132.00 157.00   0.50    2.00    --  107.00  77.00 120.00   50
 50  \w     80.00 106.00   0.50    2.00    --  107.00  77.00 150.00   52
 51  \w    125.00 151.00   0.50    2.00    --  107.00  77.00  90.00   52
 52  \w     85.00 156.00   0.50    2.00    --  107.00  61.00 120.00  142
 53  \w     92.00 121.00   0.50    2.00    --  107.00  45.00 120.00   58
 54  \w     85.00 148.00   0.50    2.00    --  107.00  61.00  90.00  126
 55  \w     83.00 146.00   0.50    2.00    --  107.00  69.00 150.00  126
 56  \w     86.00 112.00   0.50    2.00    --  107.00  61.00-150.00   52
 57  \w     80.00 105.00   0.50    2.00    --  107.00  81.00 124.23   50
 58  \w     91.00 119.00   0.50    2.00    --  107.00  45.00-150.00   56
 59  \w     80.00 106.00   0.50    2.00    --  107.00  77.00  90.00   52
 60  \w    132.00 157.00   0.50    2.00    --  107.00  77.00-180.00   50
 61  \w     87.00 112.00   0.50    2.00    --  107.00  53.00  90.00   50
 62  \w     83.00 108.00   0.50    2.00    --  107.00  69.00-180.00   50
 63  \w     83.00 108.00   0.50    2.00    --  107.00  69.00  90.00   50
 64  \w     83.00 109.00   0.50    2.00    --  107.00  69.00 120.00   52
 65  \w     85.00 111.00   0.50    2.00    --  107.00  61.00 150.00   52
 66  \w     87.00 120.00   0.50    2.00    --  107.00  53.00-180.00   66
 67  \w     80.00 106.00   0.50    2.00    --  107.00  77.00-180.00   52
 68  \w     84.00 116.00   0.50    2.00    --  107.00  69.00  60.00   64
 69  \w     80.00 109.00   0.50    2.00    --  107.00  78.00  37.53   58
 70  \w    132.00 157.00   0.50    2.00    --  107.00  53.00-150.00   50
 71  \w     85.00 135.00   0.50    2.00    --  107.00  61.00  60.00  100
 72  \w     85.00 125.00   0.50    2.00    --  107.00  61.00-180.00   80
 73  \w     90.00 115.00   0.50    2.00    --  107.00  45.00 150.00   50
 74  \w     91.00 137.00   0.50    2.00    --  107.00  53.00 150.00   92
 75  \w     31.00  74.00   0.50    0.50    --   38.82-106.00  40.00   86
 76  \w    -90.00 -59.00   0.50    0.50    --  -38.82 138.00 -60.00   62
 77  \w    -94.00 -55.00   0.50    0.50    --  -38.82 138.00-150.00   78
 78  \w     54.00  95.00   0.50    0.50    --   38.82-138.00  30.00   82
 79  \w     15.00  61.00   0.50    0.50    --   38.82-138.00 120.00   92
 80  \w     84.00 110.00   0.50    2.00    --  107.00-111.00 -30.00   52
 81  \w     61.00 102.00   0.50    2.00    --  107.00 -93.00 120.00   82
 82  \w     43.00  70.00   0.50    2.00    --  107.00-133.00 -90.00   54
 83  \w     42.00  68.00   0.50    2.00    --  107.00-111.00 -30.00   52
 84  \w     49.00  75.00   0.50    2.00    --  107.00-133.00 -30.00   52
 85  \w     40.00  93.00   0.50    2.00    --  107.00 -37.00  90.00  106
 86  \w     38.00  64.00   0.50    2.00    --  107.00-111.00 -90.00   52
 87  \w     74.00 100.00   0.50    2.00    --  107.00-111.00 -90.00   52
 88  \w     38.00  83.00   0.50    2.00    --  107.00 -93.00  60.00   90
 89  \w     78.00 104.00   0.50    2.00    --  107.00-111.00   0.00   52
 90  \w    104.00 131.00   0.50    2.00    --  107.00  30.00-120.00   54
 91  \w     78.00 104.00   0.50    2.00    --  107.00-133.00 -90.00   52
 92  \w    102.00 128.00   0.50    2.00    --  107.00 -61.00 120.00   52
 93  \w     67.00 115.00   0.50    2.00    --  107.00 -61.00 -30.00   96
 94  \w     55.00  98.00   0.50    2.00    --  107.00 -61.00 120.00   86
 95  \w    126.00 152.00   0.50    2.00    --  107.00 106.00 140.00   52
 96  \w    -43.00 -18.00   0.50    0.50    --    4.00 119.00 -32.21   50
 97  \w    -26.00   2.00   0.50    0.50    --   20.00 118.00 118.91   56
 98  \w    -50.00 -25.00   0.50    0.50    --   24.00 164.00 -48.58   50
 99  \w     -7.00  19.00   0.50    0.50    --   28.00  99.00  57.14   52
100  \w     -8.00  17.00   0.50    0.50    --   28.00 100.00 -68.89   50
101  \w      1.00  26.00   0.50    0.50    --   32.00  89.00 -15.22   50
102  \w    -75.00 -49.00   0.50    0.50    --  -38.82 104.00-150.00   52
103  \w      9.00  34.00   0.50    0.50    --   38.82  85.00  -1.11   50
104  \w     11.00  36.00   0.50    0.50    --   40.00  83.00-175.59   50
105  \w     11.00  36.00   0.50    0.50    --   40.00  84.00 145.35   50
106  \w     16.00  41.00   0.50    0.50    --   44.00  81.00 125.05   50
107  \w     16.00  41.00   0.50    0.50    --   44.00  81.00 -79.62   50
108  \w     19.00  44.00   0.50    0.50    --   44.00  81.00 161.16   50
109  \w     16.00  41.00   0.50    0.50    --   44.00  82.00 -62.27   50
110  \w     16.00  41.00   0.50    0.50    --   44.00  80.00  38.10   50
111  \w     16.00  41.00   0.50    0.50    --   44.00  81.00-145.03   50
112  \w     16.00  41.00   0.50    0.50    --   44.00  82.00 -22.42   50
113  \w     26.00  52.00   0.50    0.50    --   52.00  76.00-158.25   52
114  \w     25.00  50.00   0.50    0.50    --   52.00  77.00 -48.86   50
115  \w     27.00  58.00   0.50    0.50    --   52.00  72.00 117.40   62
116  \w     29.00  55.00   0.50    0.50    --   52.00  75.00   4.36   52
117  \w     95.00 121.00   0.50    0.50    --   56.00  75.00-108.02   52
118  \w     30.00  56.00   0.50    0.50    --   56.00  75.00-108.02   52
119  \w     33.00  59.00   0.50    0.50    --   56.00  68.00  74.32   52
120  \w     97.00 123.00   0.50    0.50    --   60.00  77.00 -23.41   52
121  \w     34.00  63.00   0.50    0.50    --   60.00  75.00  90.41   58
122  \w     35.00  66.00   0.50    0.50    --   60.00  70.00  43.46   62
123  \w     33.00  58.00   0.50    0.50    --   60.00  77.00 -23.41   50
124  \w     39.00  64.00   0.50    0.50    --   64.00  70.00  17.54   50
125  \w     85.00 111.00   0.50    0.50    --   64.00  69.00 -76.21   52
126  \w     40.00  66.00   0.50    0.50    --   64.00  69.00 -76.21   52
127  \w     38.00  64.00   0.50    0.50    --   64.00  77.00-137.53   52
128  \w    108.00 133.00   0.50    0.50    --   68.00  56.00 127.97   50
129  \w     53.00  79.00   0.50    0.50    --   68.00  56.00 127.97   52
130  \w     46.00  89.00   0.50    0.50    --   72.00  77.00 -57.21   86
131  \w     48.00  95.00   0.50    0.50    --   72.00  67.00  89.25   94
132  \w     48.00  86.00   0.50    0.50    --   72.00  67.00-148.41   76
133  \w     48.00  74.00   0.50    0.50    --   72.00  71.00-113.35   52
134  \w     55.00  80.00   0.50    2.00    --   80.00  72.00 145.23   50
135  \w     55.00  81.00   0.50    2.00    --   80.00  76.00 -22.21   52
136  \w     54.00  80.00   0.50    2.00    --   80.00  76.00 118.39   52
137  \w     57.00  99.00   0.50    2.00    --   84.00  77.00 166.12   84
138  \w     58.00 103.00   0.50    2.00    --   84.00  75.00  25.39   90
139  \w     59.00  85.00   0.50    2.00    --   84.00  70.00   8.61   52
140  \w     57.00  85.00   0.50    2.00    --   84.00  77.00 -38.14   56
141  \w     58.00 115.00   0.50    2.00    --   84.00  74.00  53.07  114
142  \w     59.00  85.00   0.50    2.00    --   84.00  70.00 -83.65   52
143  \w     67.00  93.00   0.50    2.00    --   88.00  62.00-116.49   52
144  \w     69.00  95.00   0.50    2.00    --   92.00  67.00 152.24   52
145  \w     75.00 119.00   0.50    2.00    --  100.00  70.00-167.54   88
146  \w    124.00 150.00   0.50    2.00    --  100.00  72.00 168.99   52
147  \w     75.00 101.00   0.50    2.00    --  100.00  72.00 168.99   52
148  \w     35.00  99.00   0.50    2.00    --  107.00 -22.00-180.00  128
149  \w     85.00 111.00   0.50    2.00    --  107.00  61.00  30.00   52
150  \w     86.00 153.00   0.50    2.00    --  107.00  61.00 -60.00  134
151  \w    130.00 156.00   0.50    2.00    --  107.00  77.00 -30.00   52
152  \w    131.00 157.00   0.50    2.00    --  107.00  69.00   0.00   52
153  \w    118.00 151.00   0.50    2.00    --  107.00  77.00-150.00   66
154  \w     80.00 113.00   0.50    2.00    --  107.00  77.00-150.00   66
155  \w     80.00 118.00   0.50    2.00    --  107.00  77.00 -30.00   76
156  \w     44.00  70.00   0.50    2.00    --  107.00 -93.00-150.00   52
157  \w     83.00 113.00   0.50    2.00    --  107.00  69.00   0.00   60
158  \w     85.00 157.00   0.50    2.00    --  107.00  66.00 -32.21  144
159  \w    126.00 155.00   0.50    2.00    --  107.00  77.00 -90.00   58
160  \w     42.00  88.00   0.50    2.00    --  107.00 -30.00  30.00   92
161  \w     80.00 116.00   0.50    2.00    --  107.00  77.00 -90.00   72
162  \w    129.00 154.00   0.50    2.00    --  107.00  61.00 -90.00   50
163  \w     85.00 119.00   0.50    2.00    --  107.00  61.00 -90.00   68
164  \w     83.00 108.00   0.50    2.00    --  107.00  69.00  30.00   50
165  \w    120.00 157.00   0.50    2.00    --  107.00  77.00 -60.00   74
166  \w     84.00 142.00   0.50    2.00    --  107.00  69.00-120.00  116
167  \w     57.00 107.00   0.50    2.00    --  107.00 -45.00  30.00  100
168  \w     80.00 114.00   0.50    2.00    --  107.00  77.00 -60.00   68
;
_diffrn_measurement_device 'four-circle diffractometer'
_diffrn_measurement_device_type 'SuperNova, Single source at offset/far, HyPix3000'
_diffrn_measurement_method '\w scans'
_diffrn_orient_matrix_type 'CrysAlisPro convention (1999,Acta A55,543-557)'
_diffrn_orient_matrix_UB_11 -0.0840364000
_diffrn_orient_matrix_UB_12 -0.0716208000
_diffrn_orient_matrix_UB_13 -0.0009510000
_diffrn_orient_matrix_UB_21 0.0076594000
_diffrn_orient_matrix_UB_22 0.0764419000
_diffrn_orient_matrix_UB_23 0.0767114000
_diffrn_orient_matrix_UB_31 -0.0220808000
_diffrn_orient_matrix_UB_32 0.2998312000
_diffrn_orient_matrix_UB_33 -0.0197484000
_diffrn_radiation_monochromator mirror
_diffrn_radiation_probe x-ray
_diffrn_radiation_type CuK\a
_diffrn_radiation_wavelength 1.54184
_diffrn_reflns_av_R_equivalents 0.0578
_diffrn_reflns_av_unetI/netI 0.0259
_diffrn_reflns_Laue_measured_fraction_full 1.000
_diffrn_reflns_Laue_measured_fraction_max 0.998
_diffrn_reflns_limit_h_max 22
_diffrn_reflns_limit_h_min -22
_diffrn_reflns_limit_k_max 6
_diffrn_reflns_limit_k_min -5
_diffrn_reflns_limit_l_max 24
_diffrn_reflns_limit_l_min -24
_diffrn_reflns_number 32654
_diffrn_reflns_point_group_measured_fraction_full 1.000
_diffrn_reflns_point_group_measured_fraction_max 0.998
_diffrn_reflns_theta_full 67.684
_diffrn_reflns_theta_max 73.980
_diffrn_reflns_theta_min 3.099
_diffrn_source 'micro-focus sealed X-ray tube'
_diffrn_source_type 'SuperNova (Cu) X-ray Source'
_exptl_absorpt_coefficient_mu 0.840
_exptl_absorpt_correction_T_max 1.00000
_exptl_absorpt_correction_T_min 0.42855
_exptl_absorpt_correction_type multi-scan
_exptl_absorpt_process_details
;
CrysAlisPro 1.171.39.46e (Rigaku Oxford Diffraction, 2018)
Empirical absorption correction using spherical harmonics,
 implemented in SCALE3 ABSPACK scaling algorithm.
;
_exptl_crystal_colour colourless
_exptl_crystal_colour_primary colourless
_exptl_crystal_density_diffrn 1.430
_exptl_crystal_description prism
_exptl_crystal_F_000 760
_exptl_crystal_size_max 0.51
_exptl_crystal_size_mid 0.24
_exptl_crystal_size_min 0.16
_refine_diff_density_max 0.270
_refine_diff_density_min -0.355
_refine_diff_density_rms 0.053
_refine_ls_extinction_method none
_refine_ls_goodness_of_fit_ref 1.047
_refine_ls_hydrogen_treatment constr
_refine_ls_matrix_type full
_refine_ls_number_parameters 247
_refine_ls_number_reflns 3399
_refine_ls_number_restraints 0
_refine_ls_restrained_S_all 1.047
_refine_ls_R_factor_all 0.0460
_refine_ls_R_factor_gt 0.0419
_refine_ls_shift/su_max 0.000
_refine_ls_shift/su_mean 0.000
_refine_ls_structure_factor_coef Fsqd
_refine_ls_weighting_details 'w=1/[\s^2^(Fo^2^)+(0.0686P)^2^+0.5654P] where P=(Fo^2^+2Fc^2^)/3'
_refine_ls_weighting_scheme calc
_refine_ls_wR_factor_gt 0.1117
_refine_ls_wR_factor_ref 0.1156
_reflns_Friedel_coverage 0.000
_reflns_number_gt 3057
_reflns_number_total 3399
_reflns_threshold_expression 'I > 2\s(I)'
_cod_data_source_file jo9b01634_si_003.cif
_cod_data_source_block 10681-12188_cat9-115
_cod_original_cell_volume 1687.68(5)
_cod_database_code 4033880
_shelx_shelxl_version_number 2014/7
_chemical_oxdiff_formula 'c20 o4 n3'
_shelx_space_group_comment
;
The symmetry employed for this shelxl refinement is uniquely defined
by the following loop, which should always be used as a source of
symmetry information in preference to the above space-group names.
They are only intended as comments.
;
_shelx_estimated_absorpt_t_max 0.877
_shelx_estimated_absorpt_t_min 0.674
_reflns_odcompleteness_completeness 99.97
_reflns_odcompleteness_iscentric 1
_reflns_odcompleteness_theta 72.42
_olex2_refinement_description
;
1. Fixed Uiso
 At 1.2 times of:
  All C(H) groups, All N(H) groups
 At 1.5 times of:
  All C(H,H,H) groups
2.a Aromatic/amide H refined with riding coordinates:
 N1(H1), C16(H16), C7(H7), C10(H10), C17(H17), C20(H20), C19(H19), C18(H18)
2.b Idealised Me refined as rotating group:
 C12(H12A,H12B,H12C), C11(H11A,H11B,H11C), C14(H14A,H14B,H14C)
;
_olex2_submission_special_instructions 'No special instructions were received'
_oxdiff_exptl_absorpt_empirical_details
;
Empirical correction (ABSPACK) includes:
- Absorption correction using spherical harmonics
- Frame scaling
;
_oxdiff_exptl_absorpt_empirical_full_max 2.606
_oxdiff_exptl_absorpt_empirical_full_min 0.514

loop_
_space_group_symop_operation_xyz
'x, y, z'
'-x+1/2, y+1/2, -z+1/2'
'-x, -y, -z'
'x-1/2, -y-1/2, z-1/2'

loop_
_atom_site_label
_atom_site_type_symbol
_atom_site_fract_x
_atom_site_fract_y
_atom_site_fract_z
_atom_site_U_iso_or_equiv
_atom_site_adp_type
_atom_site_occupancy
_atom_site_site_symmetry_order
_atom_site_calc_flag
_atom_site_refinement_flags_posn
O4 O 0.24935(5) 1.0514(2) 0.61887(5) 0.0270(2) Uani 1 1 d .
O2 O 0.12654(5) -0.2129(2) 0.32760(5) 0.0262(2) Uani 1 1 d .
O1 O 0.06222(5) 0.0807(2) 0.40921(5) 0.0276(2) Uani 1 1 d .
O3 O 0.17381(5) 0.7087(2) 0.57377(6) 0.0323(3) Uani 1 1 d .
N1 N 0.42424(6) 0.6835(2) 0.53960(6) 0.0217(2) Uani 1 1 d .
H1 H 0.4731 0.7140 0.5426 0.026 Uiso 1 1 calc R
N2 N 0.41399(6) 0.3479(2) 0.45073(6) 0.0229(2) Uani 1 1 d .
N3 N 0.36927(6) 0.1769(2) 0.41052(6) 0.0234(3) Uani 1 1 d .
C2 C 0.30349(7) 0.7144(3) 0.55742(7) 0.0215(3) Uani 1 1 d .
C5 C 0.29358(7) 0.1722(3) 0.41464(7) 0.0221(3) Uani 1 1 d .
C6 C 0.25761(7) 0.3394(3) 0.45960(7) 0.0214(3) Uani 1 1 d .
C4 C 0.38269(7) 0.5075(3) 0.49403(6) 0.0213(3) Uani 1 1 d .
C1 C 0.37819(7) 0.8036(3) 0.57954(7) 0.0212(3) Uani 1 1 d .
C3 C 0.30632(7) 0.5179(3) 0.50331(6) 0.0211(3) Uani 1 1 d .
C8 C 0.13794(7) 0.1238(3) 0.41432(7) 0.0234(3) Uani 1 1 d .
C16 C 0.47224(7) 1.1564(3) 0.62904(7) 0.0235(3) Uani 1 1 d .
H16 H 0.4897 1.1653 0.5860 0.028 Uiso 1 1 calc R
C15 C 0.41317(7) 0.9775(3) 0.63742(7) 0.0224(3) Uani 1 1 d .
C7 C 0.17847(7) 0.3093(3) 0.45791(7) 0.0225(3) Uani 1 1 d .
H7 H 0.1534 0.4189 0.4873 0.027 Uiso 1 1 calc R
C13 C 0.23589(7) 0.8175(3) 0.58288(7) 0.0227(3) Uani 1 1 d .
C9 C 0.17409(7) -0.0437(3) 0.36900(6) 0.0223(3) Uani 1 1 d .
C10 C 0.25025(7) -0.0188(3) 0.36981(7) 0.0226(3) Uani 1 1 d .
H10 H 0.2745 -0.1302 0.3401 0.027 Uiso 1 1 calc R
C17 C 0.50565(7) 1.3212(3) 0.68316(7) 0.0265(3) Uani 1 1 d .
H17 H 0.5445 1.4472 0.6764 0.032 Uiso 1 1 calc R
C20 C 0.39192(7) 0.9536(3) 0.70259(7) 0.0260(3) Uani 1 1 d .
H20 H 0.3535 0.8266 0.7097 0.031 Uiso 1 1 calc R
C19 C 0.42654(8) 1.1136(3) 0.75666(7) 0.0288(3) Uani 1 1 d .
H19 H 0.4120 1.0946 0.8008 0.035 Uiso 1 1 calc R
C12 C 0.15837(8) -0.3606(3) 0.27662(8) 0.0299(3) Uani 1 1 d .
H12A H 0.1185 -0.4659 0.2479 0.045 Uiso 1 1 calc GR
H12B H 0.1974 -0.4872 0.2990 0.045 Uiso 1 1 calc GR
H12C H 0.1811 -0.2302 0.2479 0.045 Uiso 1 1 calc GR
C18 C 0.48264(8) 1.3029(3) 0.74700(7) 0.0282(3) Uani 1 1 d .
H18 H 0.5049 1.4180 0.7838 0.034 Uiso 1 1 calc R
C11 C 0.02196(7) 0.2745(3) 0.44471(8) 0.0319(3) Uani 1 1 d .
H11A H 0.0309 0.4616 0.4290 0.048 Uiso 1 1 calc GR
H11B H 0.0398 0.2609 0.4943 0.048 Uiso 1 1 calc GR
H11C H -0.0323 0.2336 0.4351 0.048 Uiso 1 1 calc GR
C14 C 0.18902(8) 1.1462(3) 0.65313(8) 0.0327(3) Uani 1 1 d .
H14A H 0.1451 1.1949 0.6188 0.049 Uiso 1 1 calc GR
H14B H 0.2059 1.3087 0.6810 0.049 Uiso 1 1 calc GR
H14C H 0.1750 0.9996 0.6829 0.049 Uiso 1 1 calc GR

loop_
_atom_site_aniso_label
_atom_site_aniso_U_11
_atom_site_aniso_U_22
_atom_site_aniso_U_33
_atom_site_aniso_U_23
_atom_site_aniso_U_13
_atom_site_aniso_U_12
O4 0.0190(4) 0.0276(5) 0.0361(5) -0.0060(4) 0.0094(4) 0.0005(4)
O2 0.0176(4) 0.0281(5) 0.0326(5) -0.0050(4) 0.0032(4) -0.0022(4)
O1 0.0139(4) 0.0349(6) 0.0345(5) -0.0063(4) 0.0052(3) -0.0020(4)
O3 0.0173(5) 0.0354(6) 0.0461(6) -0.0096(5) 0.0112(4) -0.0038(4)
N1 0.0141(5) 0.0231(6) 0.0283(5) -0.0008(4) 0.0051(4) -0.0009(4)
N2 0.0153(5) 0.0255(6) 0.0283(5) -0.0017(4) 0.0045(4) -0.0003(4)
N3 0.0154(5) 0.0259(6) 0.0294(6) -0.0020(4) 0.0050(4) -0.0008(4)
C2 0.0158(6) 0.0220(7) 0.0272(6) 0.0014(5) 0.0053(5) -0.0003(5)
C5 0.0165(6) 0.0237(7) 0.0264(6) 0.0026(5) 0.0043(5) 0.0009(5)
C6 0.0164(6) 0.0220(7) 0.0259(6) 0.0024(5) 0.0039(5) 0.0001(5)
C4 0.0162(6) 0.0215(7) 0.0264(6) 0.0018(5) 0.0044(5) 0.0003(5)
C1 0.0181(6) 0.0197(7) 0.0265(6) 0.0022(5) 0.0057(5) 0.0006(5)
C3 0.0152(6) 0.0219(7) 0.0265(6) 0.0029(5) 0.0046(4) 0.0011(5)
C8 0.0143(6) 0.0271(7) 0.0291(6) 0.0028(5) 0.0040(5) 0.0005(5)
C16 0.0170(6) 0.0239(7) 0.0297(6) 0.0020(5) 0.0043(5) 0.0025(5)
C15 0.0158(6) 0.0218(7) 0.0292(6) -0.0003(5) 0.0025(5) 0.0025(5)
C7 0.0151(6) 0.0254(7) 0.0278(6) -0.0001(5) 0.0056(5) 0.0015(5)
C13 0.0185(6) 0.0230(7) 0.0271(6) 0.0010(5) 0.0055(5) 0.0007(5)
C9 0.0188(6) 0.0211(7) 0.0265(6) 0.0015(5) 0.0020(5) -0.0013(5)
C10 0.0183(6) 0.0227(7) 0.0273(6) -0.0001(5) 0.0051(5) 0.0016(5)
C17 0.0177(6) 0.0244(7) 0.0366(7) 0.0003(5) 0.0023(5) -0.0010(5)
C20 0.0205(6) 0.0267(7) 0.0315(7) 0.0011(5) 0.0062(5) -0.0010(5)
C19 0.0249(7) 0.0336(8) 0.0283(7) -0.0004(6) 0.0056(5) 0.0018(6)
C12 0.0250(7) 0.0294(8) 0.0354(7) -0.0087(6) 0.0049(5) -0.0028(6)
C18 0.0228(6) 0.0276(8) 0.0326(7) -0.0035(5) -0.0003(5) 0.0017(5)
C11 0.0163(6) 0.0406(9) 0.0401(8) -0.0078(7) 0.0078(5) 0.0003(6)
C14 0.0282(7) 0.0316(8) 0.0414(8) -0.0067(6) 0.0154(6) 0.0029(6)

loop_
_atom_type_symbol
_atom_type_description
_atom_type_scat_dispersion_real
_atom_type_scat_dispersion_imag
_atom_type_scat_source
C C 0.0181 0.0091 'International Tables Vol C Tables 4.2.6.8 and 6.1.1.4'
H H 0.0000 0.0000 'International Tables Vol C Tables 4.2.6.8 and 6.1.1.4'
N N 0.0311 0.0180 'International Tables Vol C Tables 4.2.6.8 and 6.1.1.4'
O O 0.0492 0.0322 'International Tables Vol C Tables 4.2.6.8 and 6.1.1.4'

loop_
_geom_angle_atom_site_label_1
_geom_angle_atom_site_label_2
_geom_angle_atom_site_label_3
_geom_angle
C13 O4 C14 115.76(11)
C9 O2 C12 116.43(10)
C8 O1 C11 115.88(11)
C4 N1 H1 125.3
C1 N1 H1 125.3
C1 N1 C4 109.35(10)
N3 N2 C4 117.97(10)
N2 N3 C5 118.93(11)
C1 C2 C3 106.85(11)
C1 C2 C13 125.64(12)
C3 C2 C13 127.42(12)
N3 C5 C6 125.11(12)
N3 C5 C10 114.85(12)
C10 C5 C6 120.03(11)
C3 C6 C5 115.42(11)
C3 C6 C7 126.27(12)
C7 C6 C5 118.30(12)
N1 C4 C3 109.21(11)
N2 C4 N1 122.66(11)
N2 C4 C3 128.07(12)
N1 C1 C2 108.82(11)
N1 C1 C15 118.13(11)
C2 C1 C15 132.90(12)
C6 C3 C2 139.85(11)
C4 C3 C2 105.66(11)
C4 C3 C6 114.48(12)
O1 C8 C7 124.71(12)
O1 C8 C9 114.22(12)
C7 C8 C9 121.07(11)
C15 C16 H16 119.8
C17 C16 H16 119.8
C17 C16 C15 120.48(12)
C16 C15 C1 119.94(12)
C16 C15 C20 118.75(12)
C20 C15 C1 121.16(12)
C6 C7 H7 119.7
C8 C7 C6 120.61(12)
C8 C7 H7 119.7
O4 C13 C2 112.40(11)
O3 C13 O4 121.89(12)
O3 C13 C2 125.72(13)
O2 C9 C8 114.50(11)
O2 C9 C10 126.11(12)
C10 C9 C8 119.38(12)
C5 C10 H10 119.7
C9 C10 C5 120.61(12)
C9 C10 H10 119.7
C16 C17 H17 119.8
C18 C17 C16 120.36(13)
C18 C17 H17 119.8
C15 C20 H20 119.8
C19 C20 C15 120.41(13)
C19 C20 H20 119.8
C20 C19 H19 119.7
C20 C19 C18 120.51(13)
C18 C19 H19 119.7
O2 C12 H12A 109.5
O2 C12 H12B 109.5
O2 C12 H12C 109.5
H12A C12 H12B 109.5
H12A C12 H12C 109.5
H12B C12 H12C 109.5
C17 C18 C19 119.33(13)
C17 C18 H18 120.3
C19 C18 H18 120.3
O1 C11 H11A 109.5
O1 C11 H11B 109.5
O1 C11 H11C 109.5
H11A C11 H11B 109.5
H11A C11 H11C 109.5
H11B C11 H11C 109.5
O4 C14 H14A 109.5
O4 C14 H14B 109.5
O4 C14 H14C 109.5
H14A C14 H14B 109.5
H14A C14 H14C 109.5
H14B C14 H14C 109.5

loop_
_geom_bond_atom_site_label_1
_geom_bond_atom_site_label_2
_geom_bond_distance
O4 C13 1.3388(17)
O4 C14 1.4370(16)
O2 C9 1.3567(16)
O2 C12 1.4243(17)
O1 C8 1.3584(15)
O1 C11 1.4324(17)
O3 C13 1.2168(17)
N1 H1 0.8800
N1 C4 1.3688(17)
N1 C1 1.3584(16)
N2 N3 1.3239(16)
N2 C4 1.3392(17)
N3 C5 1.3697(16)
C2 C1 1.4062(17)
C2 C3 1.4367(19)
C2 C13 1.4694(17)
C5 C6 1.4278(18)
C5 C10 1.4215(19)
C6 C3 1.4180(18)
C6 C7 1.4186(17)
C4 C3 1.4081(17)
C1 C15 1.4750(18)
C8 C7 1.3690(19)
C8 C9 1.4353(18)
C16 H16 0.9500
C16 C15 1.3972(18)
C16 C17 1.389(2)
C15 C20 1.4011(19)
C7 H7 0.9500
C9 C10 1.3655(17)
C10 H10 0.9500
C17 H17 0.9500
C17 C18 1.387(2)
C20 H20 0.9500
C20 C19 1.382(2)
C19 H19 0.9500
C19 C18 1.396(2)
C12 H12A 0.9800
C12 H12B 0.9800
C12 H12C 0.9800
C18 H18 0.9500
C11 H11A 0.9800
C11 H11B 0.9800
C11 H11C 0.9800
C14 H14A 0.9800
C14 H14B 0.9800
C14 H14C 0.9800
